data_7234313
loop_
_publ_author_name
'Kar, Paramita'
'Franconetti, Antonio'
'Ghosh, Ashutosh'
'Frontera, Antonio'

_publ_section_title
;
 Chloranilate bridged dinuclear copper(II) complexes: Syn-anti geometry
 tuned by steric factor and supramolecular interactions
;
_journal_name_full CrystEngComm
_journal_paper_doi 10.1039/C9CE00705A
_journal_year 2019
_chemical_formula_sum 'C30 H33 Cl2 Cu2 N5 O6'
_chemical_formula_weight 757.59
_space_group_crystal_system triclinic
_space_group_IT_number 2
_space_group_name_Hall '-P 1'
_space_group_name_H-M_alt 'P -1'
_symmetry_space_group_name_Hall '-P 1'
_symmetry_space_group_name_H-M 'P -1'
_atom_sites_solution_hydrogens geom
_audit_creation_method SHELXL-2016/6
_audit_update_record
;
2019-09-23 deposited with the CCDC.    2019-10-02 downloaded from the CCDC.
;
_cell_angle_alpha 86.303(2)
_cell_angle_beta 76.510(2)
_cell_angle_gamma 66.740(2)
_cell_formula_units_Z 2
_cell_length_a 9.4213(9)
_cell_length_b 10.8123(10)
_cell_length_c 17.2301(15)
_cell_measurement_reflns_used 43099
_cell_measurement_temperature 292(2)
_cell_measurement_theta_max 26.444
_cell_measurement_theta_min 2.051
_cell_volume 1567.3(3)
_computing_structure_refinement 'SHELXL-2016/6 (Sheldrick, 2014)'
_diffrn_ambient_temperature 292(2)
_diffrn_measured_fraction_theta_full 1.000
_diffrn_measured_fraction_theta_max 0.996
_diffrn_measurement_device_type 'Bruker APEX-II CCD'
_diffrn_measurement_method '\f and \w scans'
_diffrn_radiation_type MoK\a
_diffrn_radiation_wavelength 0.71073
_diffrn_reflns_av_R_equivalents 0.0527
_diffrn_reflns_av_unetI/netI 0.0376
_diffrn_reflns_Laue_measured_fraction_full 1.000
_diffrn_reflns_Laue_measured_fraction_max 0.996
_diffrn_reflns_limit_h_max 11
_diffrn_reflns_limit_h_min -11
_diffrn_reflns_limit_k_max 13
_diffrn_reflns_limit_k_min -13
_diffrn_reflns_limit_l_max 21
_diffrn_reflns_limit_l_min -21
_diffrn_reflns_number 43099
_diffrn_reflns_point_group_measured_fraction_full 1.000
_diffrn_reflns_point_group_measured_fraction_max 0.996
_diffrn_reflns_theta_full 25.242
_diffrn_reflns_theta_max 26.444
_diffrn_reflns_theta_min 2.051
_diffrn_source 'fine-focus sealed tube'
_exptl_absorpt_coefficient_mu 1.579
_exptl_absorpt_correction_type empirical
_exptl_absorpt_process_details SADABS
_exptl_crystal_colour brown
_exptl_crystal_density_diffrn 1.605
_exptl_crystal_description block
_exptl_crystal_F_000 776
_exptl_crystal_size_max 0.26
_exptl_crystal_size_mid 0.17
_exptl_crystal_size_min 0.13
_exptl_transmission_factor_max 0.812
_exptl_transmission_factor_min 0.729
_refine_diff_density_max 2.676
_refine_diff_density_min -1.280
_refine_diff_density_rms 0.105
_refine_ls_extinction_method none
_refine_ls_goodness_of_fit_ref 1.038
_refine_ls_hydrogen_treatment constr
_refine_ls_matrix_type full
_refine_ls_number_parameters 411
_refine_ls_number_reflns 6430
_refine_ls_number_restraints 0
_refine_ls_restrained_S_all 1.038
_refine_ls_R_factor_all 0.0917
_refine_ls_R_factor_gt 0.0623
_refine_ls_shift/su_max 0.000
_refine_ls_shift/su_mean 0.000
_refine_ls_structure_factor_coef Fsqd
_refine_ls_weighting_details 'w=1/[\s^2^(Fo^2^)+(0.0951P)^2^+4.4297P] where P=(Fo^2^+2Fc^2^)/3'
_refine_ls_weighting_scheme calc
_refine_ls_wR_factor_gt 0.1698
_refine_ls_wR_factor_ref 0.1896
_reflns_Friedel_coverage 0.000
_reflns_number_gt 4611
_reflns_number_total 6430
_reflns_threshold_expression 'I > 2\s(I)'
_cod_data_source_file c9ce00705a2.cif
_cod_data_source_block 1a
_cod_depositor_comments
;
The following automatic conversions were performed:

'_exptl_absorpt_correction_type' value 'EMPIRICAL' changed to
'empirical' according to
/home/data/users/saulius/crontab/automatic-downloads/rss-feeds/RSC/lib/dictionaries/cif_core.dic
dictionary named 'cif_core.dic' version 2.4.2 from 2011-04-26.

Automatic conversion script
Id: cif_fix_values 4973 2017-02-22 13:04:09Z antanas 
;
_cod_database_code 7234313
_shelx_shelxl_version_number 2016/6
_shelx_space_group_comment
;
The symmetry employed for this shelxl refinement is uniquely defined
by the following loop, which should always be used as a source of
symmetry information in preference to the above space-group names.
They are only intended as comments.
;
_shelx_estimated_absorpt_t_min 0.729
_shelx_estimated_absorpt_t_max 0.812

loop_
_space_group_symop_operation_xyz
'x, y, z'
'-x, -y, -z'

loop_
_atom_site_label
_atom_site_type_symbol
_atom_site_fract_x
_atom_site_fract_y
_atom_site_fract_z
_atom_site_U_iso_or_equiv
_atom_site_adp_type
_atom_site_occupancy
_atom_site_site_symmetry_order
_atom_site_calc_flag
_atom_site_refinement_flags_posn
_atom_site_refinement_flags_adp
Cu1 Cu 0.76849(9) 0.41433(7) 0.03622(4) 0.0438(2) Uani 1 1 d . .
Cu2 Cu 0.75444(9) 0.03575(8) 0.44088(4) 0.0503(2) Uani 1 1 d . .
Cl1 Cl 0.40966(13) 0.25210(13) 0.24590(8) 0.0396(3) Uani 1 1 d . .
Cl2 Cl 1.14761(14) 0.10050(15) 0.19860(8) 0.0472(4) Uani 1 1 d . .
N1 N 0.8063(5) 0.2876(5) -0.0575(3) 0.0438(10) Uani 1 1 d . .
N2 N 0.7994(6) 0.5356(5) -0.0466(3) 0.0466(11) Uani 1 1 d . .
N3 N 0.7828(6) -0.0203(5) 0.5468(3) 0.0520(12) Uani 1 1 d . .
N4 N 0.7891(5) -0.1615(5) 0.4226(3) 0.0495(12) Uani 1 1 d . .
N5 N -0.0056(15) 0.5745(11) 0.6684(9) 0.169(5) Uani 1 1 d . .
O1 O 0.7067(6) 0.2206(5) 0.4655(2) 0.0635(12) Uani 1 1 d . .
O2 O 0.7149(6) 0.5443(4) 0.1191(2) 0.0635(12) Uani 1 1 d . .
O3 O 0.6203(4) 0.1014(4) 0.35430(19) 0.0391(8) Uani 1 1 d . .
O4 O 0.9272(4) 0.0410(4) 0.3352(2) 0.0455(9) Uani 1 1 d . .
O5 O 0.6276(4) 0.3254(3) 0.1131(2) 0.0375(8) Uani 1 1 d . .
O6 O 0.9342(4) 0.2655(4) 0.0953(2) 0.0431(9) Uani 1 1 d . .
C1 C 0.6102(5) 0.2133(5) 0.2333(3) 0.0275(9) Uani 1 1 d . .
C2 C 0.6897(5) 0.2579(4) 0.1666(3) 0.0277(9) Uani 1 1 d . .
C3 C 0.8682(5) 0.2220(5) 0.1557(3) 0.0293(10) Uani 1 1 d . .
C4 C 0.9460(5) 0.1431(5) 0.2118(3) 0.0299(10) Uani 1 1 d . .
C5 C 0.8652(5) 0.1049(5) 0.2809(3) 0.0312(10) Uani 1 1 d . .
C6 C 0.6866(5) 0.1405(5) 0.2918(3) 0.0284(9) Uani 1 1 d . .
C7 C 0.6871(7) 0.6732(6) 0.1111(3) 0.0437(12) Uani 1 1 d . .
C8 C 0.6278(8) 0.7577(7) 0.1808(4) 0.0578(16) Uani 1 1 d . .
H8 H 0.612286 0.720607 0.230693 0.069 Uiso 1 1 calc R U
C9 C 0.5937(9) 0.8907(7) 0.1757(4) 0.0636(17) Uani 1 1 d . .
H9 H 0.553974 0.943556 0.222457 0.076 Uiso 1 1 calc R U
C10 C 0.6159(9) 0.9511(7) 0.1033(4) 0.0655(18) Uani 1 1 d . .
H10 H 0.590940 1.043359 0.100989 0.079 Uiso 1 1 calc R U
C11 C 0.6753(8) 0.8724(6) 0.0356(4) 0.0587(16) Uani 1 1 d . .
H11 H 0.691620 0.911871 -0.013458 0.070 Uiso 1 1 calc R U
C12 C 0.7128(6) 0.7328(5) 0.0375(3) 0.0417(12) Uani 1 1 d . .
C13 C 0.7708(7) 0.6589(6) -0.0375(3) 0.0465(13) Uani 1 1 d . .
H13 H 0.788929 0.705940 -0.083351 0.056 Uiso 1 1 calc R U
C14 C 0.8524(10) 0.4765(7) -0.1272(4) 0.071(2) Uani 1 1 d . .
H14A H 0.937179 0.501388 -0.157594 0.086 Uiso 1 1 calc R U
H14B H 0.765327 0.509786 -0.154190 0.086 Uiso 1 1 calc R U
C15 C 0.9094(9) 0.3289(8) -0.1222(4) 0.0698(19) Uani 1 1 d . .
H15A H 0.913638 0.290709 -0.172538 0.084 Uiso 1 1 calc R U
H15B H 1.016031 0.293452 -0.113263 0.084 Uiso 1 1 calc R U
C16 C 0.8885(13) 0.1454(8) -0.0455(5) 0.099(3) Uani 1 1 d . .
H16A H 0.838345 0.121470 0.004977 0.148 Uiso 1 1 calc R U
H16B H 0.997085 0.126709 -0.045925 0.148 Uiso 1 1 calc R U
H16C H 0.884381 0.093711 -0.087578 0.148 Uiso 1 1 calc R U
C17 C 0.6555(9) 0.3097(12) -0.0740(5) 0.103(3) Uani 1 1 d . .
H17A H 0.668866 0.294528 -0.130054 0.154 Uiso 1 1 calc R U
H17B H 0.582908 0.400661 -0.058962 0.154 Uiso 1 1 calc R U
H17C H 0.613972 0.248513 -0.044135 0.154 Uiso 1 1 calc R U
C18 C 0.7010(7) 0.2722(7) 0.5335(4) 0.0508(14) Uani 1 1 d . .
C19 C 0.6708(9) 0.4097(8) 0.5386(4) 0.0682(19) Uani 1 1 d . .
H19 H 0.657896 0.460378 0.493156 0.082 Uiso 1 1 calc R U
C20 C 0.6596(10) 0.4717(9) 0.6068(5) 0.083(2) Uani 1 1 d . .
H20 H 0.639524 0.563099 0.607686 0.099 Uiso 1 1 calc R U
C21 C 0.6785(11) 0.3972(9) 0.6767(5) 0.084(2) Uani 1 1 d . .
H21 H 0.670753 0.438549 0.724062 0.101 Uiso 1 1 calc R U
C22 C 0.7078(9) 0.2654(9) 0.6734(4) 0.072(2) Uani 1 1 d . .
H22 H 0.719175 0.216594 0.719601 0.086 Uiso 1 1 calc R U
C23 C 0.7220(7) 0.1979(7) 0.6032(3) 0.0503(14) Uani 1 1 d . .
C24 C 0.7620(7) 0.0554(7) 0.6051(3) 0.0535(16) Uani 1 1 d . .
H24 H 0.773763 0.014774 0.653677 0.064 Uiso 1 1 calc R U
C25 C 0.8229(10) -0.1629(7) 0.5590(4) 0.074(2) Uani 1 1 d . .
H25A H 0.729540 -0.178243 0.587067 0.089 Uiso 1 1 calc R U
H25B H 0.902366 -0.197273 0.590647 0.089 Uiso 1 1 calc R U
C26 C 0.8867(8) -0.2338(8) 0.4776(4) 0.0682(19) Uani 1 1 d . .
H26A H 0.994383 -0.240355 0.456663 0.082 Uiso 1 1 calc R U
H26B H 0.889050 -0.324400 0.482824 0.082 Uiso 1 1 calc R U
C27 C 0.8653(11) -0.2116(8) 0.3407(5) 0.082(2) Uani 1 1 d . .
H27A H 0.971595 -0.214971 0.328093 0.124 Uiso 1 1 calc R U
H27B H 0.806488 -0.152575 0.305034 0.124 Uiso 1 1 calc R U
H27C H 0.868218 -0.300372 0.334969 0.124 Uiso 1 1 calc R U
C28 C 0.6343(8) -0.1746(8) 0.4420(5) 0.078(2) Uani 1 1 d . .
H28A H 0.570182 -0.120991 0.406668 0.117 Uiso 1 1 calc R U
H28B H 0.581285 -0.144015 0.496195 0.117 Uiso 1 1 calc R U
H28C H 0.650927 -0.267248 0.435828 0.117 Uiso 1 1 calc R U
C29 C 0.2670(12) 0.5405(9) 0.6827(5) 0.089(3) Uani 1 1 d . .
H29A H 0.341467 0.456528 0.656589 0.134 Uiso 1 1 calc R U
H29B H 0.268744 0.537917 0.738257 0.134 Uiso 1 1 calc R U
H29C H 0.295222 0.612576 0.658519 0.134 Uiso 1 1 calc R U
C30 C 0.1138(14) 0.5618(9) 0.6749(7) 0.095(3) Uani 1 1 d . .

loop_
_atom_site_aniso_label
_atom_site_aniso_U_11
_atom_site_aniso_U_22
_atom_site_aniso_U_33
_atom_site_aniso_U_23
_atom_site_aniso_U_13
_atom_site_aniso_U_12
Cu1 0.0624(5) 0.0420(4) 0.0310(3) 0.0149(3) -0.0153(3) -0.0240(3)
Cu2 0.0565(4) 0.0661(5) 0.0332(4) 0.0207(3) -0.0142(3) -0.0295(4)
Cl1 0.0265(6) 0.0519(7) 0.0431(7) 0.0135(6) -0.0121(5) -0.0175(5)
Cl2 0.0286(6) 0.0716(9) 0.0426(7) 0.0268(6) -0.0128(5) -0.0222(6)
N1 0.050(3) 0.047(3) 0.036(2) 0.006(2) -0.010(2) -0.022(2)
N2 0.059(3) 0.048(3) 0.032(2) 0.014(2) -0.005(2) -0.025(2)
N3 0.052(3) 0.067(3) 0.039(3) 0.023(2) -0.019(2) -0.024(2)
N4 0.044(3) 0.049(3) 0.052(3) 0.013(2) -0.009(2) -0.018(2)
N5 0.126(9) 0.107(8) 0.258(16) 0.068(9) -0.047(10) -0.038(7)
O1 0.095(3) 0.062(3) 0.038(2) 0.014(2) -0.022(2) -0.033(2)
O2 0.110(4) 0.049(2) 0.036(2) 0.0144(18) -0.019(2) -0.036(2)
O3 0.0324(17) 0.062(2) 0.0259(17) 0.0179(16) -0.0088(14) -0.0225(16)
O4 0.0337(18) 0.075(3) 0.0326(19) 0.0289(18) -0.0150(15) -0.0256(18)
O5 0.0348(18) 0.0447(19) 0.0353(18) 0.0188(15) -0.0140(15) -0.0171(15)
O6 0.0333(18) 0.059(2) 0.041(2) 0.0275(17) -0.0127(15) -0.0230(17)
C1 0.023(2) 0.035(2) 0.028(2) 0.0078(19) -0.0103(18) -0.0139(18)
C2 0.033(2) 0.028(2) 0.026(2) 0.0067(18) -0.0128(18) -0.0133(19)
C3 0.030(2) 0.031(2) 0.027(2) 0.0077(18) -0.0080(18) -0.0128(19)
C4 0.024(2) 0.036(2) 0.028(2) 0.0079(19) -0.0060(18) -0.0123(19)
C5 0.033(2) 0.037(2) 0.026(2) 0.0089(19) -0.0101(19) -0.016(2)
C6 0.029(2) 0.035(2) 0.026(2) 0.0044(18) -0.0076(18) -0.0174(19)
C7 0.055(3) 0.043(3) 0.042(3) 0.008(2) -0.016(3) -0.028(3)
C8 0.074(4) 0.062(4) 0.038(3) 0.009(3) -0.011(3) -0.030(3)
C9 0.079(5) 0.058(4) 0.059(4) -0.010(3) -0.015(3) -0.031(3)
C10 0.087(5) 0.046(3) 0.071(5) 0.007(3) -0.021(4) -0.034(3)
C11 0.077(4) 0.054(4) 0.055(4) 0.014(3) -0.013(3) -0.039(3)
C12 0.048(3) 0.046(3) 0.041(3) 0.015(2) -0.016(2) -0.027(2)
C13 0.053(3) 0.054(3) 0.038(3) 0.018(2) -0.005(2) -0.033(3)
C14 0.116(6) 0.060(4) 0.031(3) 0.008(3) 0.003(3) -0.038(4)
C15 0.071(5) 0.081(5) 0.050(4) -0.004(3) 0.003(3) -0.030(4)
C16 0.152(9) 0.054(4) 0.078(6) -0.008(4) -0.028(6) -0.024(5)
C17 0.061(5) 0.183(10) 0.072(5) -0.038(6) -0.012(4) -0.052(6)
C18 0.048(3) 0.068(4) 0.042(3) 0.010(3) -0.015(3) -0.028(3)
C19 0.076(5) 0.071(5) 0.058(4) 0.014(3) -0.022(4) -0.026(4)
C20 0.094(6) 0.071(5) 0.079(6) -0.005(4) -0.030(5) -0.022(4)
C21 0.105(6) 0.091(6) 0.059(5) -0.012(4) -0.025(4) -0.035(5)
C22 0.075(5) 0.100(6) 0.042(4) 0.010(4) -0.024(3) -0.032(4)
C23 0.046(3) 0.070(4) 0.040(3) 0.012(3) -0.017(3) -0.025(3)
C24 0.048(3) 0.087(5) 0.032(3) 0.022(3) -0.020(2) -0.031(3)
C25 0.090(5) 0.072(5) 0.060(4) 0.034(4) -0.029(4) -0.028(4)
C26 0.063(4) 0.072(4) 0.072(5) 0.027(4) -0.027(4) -0.026(4)
C27 0.106(6) 0.075(5) 0.063(5) -0.009(4) -0.001(4) -0.040(5)
C28 0.050(4) 0.072(5) 0.115(7) 0.002(4) -0.013(4) -0.029(3)
C29 0.112(7) 0.070(5) 0.081(6) -0.005(4) -0.019(5) -0.031(5)
C30 0.095(7) 0.060(5) 0.113(8) 0.012(5) -0.008(6) -0.024(5)

loop_
_atom_type_symbol
_atom_type_description
_atom_type_scat_dispersion_real
_atom_type_scat_dispersion_imag
_atom_type_scat_source
C C 0.0033 0.0016 'International Tables Vol C Tables 4.2.6.8 and 6.1.1.4'
H H 0.0000 0.0000 'International Tables Vol C Tables 4.2.6.8 and 6.1.1.4'
N N 0.0061 0.0033 'International Tables Vol C Tables 4.2.6.8 and 6.1.1.4'
O O 0.0106 0.0060 'International Tables Vol C Tables 4.2.6.8 and 6.1.1.4'
Cl Cl 0.1484 0.1585 'International Tables Vol C Tables 4.2.6.8 and 6.1.1.4'
Cu Cu 0.3201 1.2651 'International Tables Vol C Tables 4.2.6.8 and 6.1.1.4'

loop_
_geom_angle_atom_site_label_1
_geom_angle_atom_site_label_2
_geom_angle_atom_site_label_3
_geom_angle
O2 Cu1 N2 92.89(19)
O2 Cu1 N1 174.03(19)
N2 Cu1 N1 84.23(19)
O2 Cu1 O5 88.59(17)
N2 Cu1 O5 152.34(18)
N1 Cu1 O5 91.55(16)
O2 Cu1 O6 90.93(18)
N2 Cu1 O6 130.79(17)
N1 Cu1 O6 94.91(17)
O5 Cu1 O6 76.75(12)
O1 Cu2 N3 92.9(2)
O1 Cu2 N4 174.97(19)
N3 Cu2 N4 84.5(2)
O1 Cu2 O3 88.74(17)
N3 Cu2 O3 153.32(18)
N4 Cu2 O3 91.74(17)
O1 Cu2 O4 89.98(18)
N3 Cu2 O4 129.57(17)
N4 Cu2 O4 95.02(18)
O3 Cu2 O4 77.03(12)
C17 N1 C16 109.0(7)
C17 N1 C15 113.3(6)
C16 N1 C15 107.9(6)
C17 N1 Cu1 108.5(4)
C16 N1 Cu1 115.4(4)
C15 N1 Cu1 102.7(4)
C13 N2 C14 119.0(5)
C13 N2 Cu1 126.6(4)
C14 N2 Cu1 114.3(4)
C24 N3 C25 119.1(5)
C24 N3 Cu2 126.5(4)
C25 N3 Cu2 114.3(4)
C26 N4 C27 111.7(6)
C26 N4 C28 111.7(5)
C27 N4 C28 107.1(6)
C26 N4 Cu2 103.2(4)
C27 N4 Cu2 113.7(4)
C28 N4 Cu2 109.5(4)
C18 O1 Cu2 127.5(4)
C7 O2 Cu1 127.2(4)
C6 O3 Cu2 114.7(3)
C5 O4 Cu2 112.6(3)
C2 O5 Cu1 114.3(3)
C3 O6 Cu1 112.9(3)
C2 C1 C6 121.9(4)
C2 C1 Cl1 119.4(3)
C6 C1 Cl1 118.7(3)
O5 C2 C1 124.9(4)
O5 C2 C3 116.1(4)
C1 C2 C3 119.0(4)
O6 C3 C4 124.2(4)
O6 C3 C2 116.6(4)
C4 C3 C2 119.1(4)
C5 C4 C3 122.0(4)
C5 C4 Cl2 118.9(3)
C3 C4 Cl2 119.0(3)
O4 C5 C4 124.7(4)
O4 C5 C6 116.5(4)
C4 C5 C6 118.8(4)
O3 C6 C1 124.8(4)
O3 C6 C5 116.2(4)
C1 C6 C5 119.0(4)
O2 C7 C12 123.8(5)
O2 C7 C8 118.7(5)
C12 C7 C8 117.5(5)
C9 C8 C7 121.0(6)
C9 C8 H8 119.5
C7 C8 H8 119.5
C8 C9 C10 122.1(6)
C8 C9 H9 119.0
C10 C9 H9 119.0
C11 C10 C9 118.3(6)
C11 C10 H10 120.9
C9 C10 H10 120.9
C10 C11 C12 122.0(6)
C10 C11 H11 119.0
C12 C11 H11 119.0
C7 C12 C11 119.2(5)
C7 C12 C13 123.1(5)
C11 C12 C13 117.7(5)
N2 C13 C12 125.7(5)
N2 C13 H13 117.2
C12 C13 H13 117.2
N2 C14 C15 108.8(5)
N2 C14 H14A 109.9
C15 C14 H14A 109.9
N2 C14 H14B 109.9
C15 C14 H14B 109.9
H14A C14 H14B 108.3
N1 C15 C14 111.9(6)
N1 C15 H15A 109.2
C14 C15 H15A 109.2
N1 C15 H15B 109.2
C14 C15 H15B 109.2
H15A C15 H15B 107.9
N1 C16 H16A 109.5
N1 C16 H16B 109.5
H16A C16 H16B 109.5
N1 C16 H16C 109.5
H16A C16 H16C 109.5
H16B C16 H16C 109.5
N1 C17 H17A 109.5
N1 C17 H17B 109.5
H17A C17 H17B 109.5
N1 C17 H17C 109.5
H17A C17 H17C 109.5
H17B C17 H17C 109.5
O1 C18 C19 119.0(6)
O1 C18 C23 123.9(6)
C19 C18 C23 117.2(6)
C20 C19 C18 122.8(7)
C20 C19 H19 118.6
C18 C19 H19 118.6
C19 C20 C21 119.7(8)
C19 C20 H20 120.1
C21 C20 H20 120.1
C22 C21 C20 118.6(7)
C22 C21 H21 120.7
C20 C21 H21 120.7
C21 C22 C23 122.9(7)
C21 C22 H22 118.5
C23 C22 H22 118.5
C22 C23 C18 118.7(6)
C22 C23 C24 118.4(6)
C18 C23 C24 122.9(6)
N3 C24 C23 126.2(5)
N3 C24 H24 116.9
C23 C24 H24 116.9
N3 C25 C26 107.7(5)
N3 C25 H25A 110.2
C26 C25 H25A 110.2
N3 C25 H25B 110.2
C26 C25 H25B 110.2
H25A C25 H25B 108.5
N4 C26 C25 111.0(6)
N4 C26 H26A 109.4
C25 C26 H26A 109.4
N4 C26 H26B 109.4
C25 C26 H26B 109.4
H26A C26 H26B 108.0
N4 C27 H27A 109.5
N4 C27 H27B 109.5
H27A C27 H27B 109.5
N4 C27 H27C 109.5
H27A C27 H27C 109.5
H27B C27 H27C 109.5
N4 C28 H28A 109.5
N4 C28 H28B 109.5
H28A C28 H28B 109.5
N4 C28 H28C 109.5
H28A C28 H28C 109.5
H28B C28 H28C 109.5
C30 C29 H29A 109.5
C30 C29 H29B 109.5
H29A C29 H29B 109.5
C30 C29 H29C 109.5
H29A C29 H29C 109.5
H29B C29 H29C 109.5
N5 C30 C29 177.9(12)

loop_
_geom_bond_atom_site_label_1
_geom_bond_atom_site_label_2
_geom_bond_distance
Cu1 O2 1.905(4)
Cu1 N2 1.926(4)
Cu1 N1 2.059(5)
Cu1 O5 2.113(3)
Cu1 O6 2.147(3)
Cu2 O1 1.921(5)
Cu2 N3 1.930(5)
Cu2 N4 2.060(5)
Cu2 O3 2.088(3)
Cu2 O4 2.156(3)
Cl1 C1 1.729(4)
Cl2 C4 1.730(4)
N1 C17 1.439(8)
N1 C16 1.450(9)
N1 C15 1.469(8)
N2 C13 1.264(7)
N2 C14 1.458(8)
N3 C24 1.267(8)
N3 C25 1.449(9)
N4 C26 1.448(8)
N4 C27 1.456(9)
N4 C28 1.479(8)
N5 C30 1.110(14)
O1 C18 1.311(7)
O2 C7 1.317(7)
O3 C6 1.251(5)
O4 C5 1.244(5)
O5 C2 1.246(5)
O6 C3 1.249(5)
C1 C2 1.387(6)
C1 C6 1.394(6)
C2 C3 1.536(6)
C3 C4 1.389(6)
C4 C5 1.389(6)
C5 C6 1.537(6)
C7 C12 1.400(7)
C7 C8 1.419(9)
C8 C9 1.345(9)
C8 H8 0.9300
C9 C10 1.382(10)
C9 H9 0.9300
C10 C11 1.359(10)
C10 H10 0.9300
C11 C12 1.408(8)
C11 H11 0.9300
C12 C13 1.437(8)
C13 H13 0.9300
C14 C15 1.473(10)
C14 H14A 0.9700
C14 H14B 0.9700
C15 H15A 0.9700
C15 H15B 0.9700
C16 H16A 0.9600
C16 H16B 0.9600
C16 H16C 0.9600
C17 H17A 0.9600
C17 H17B 0.9600
C17 H17C 0.9600
C18 C19 1.403(10)
C18 C23 1.410(8)
C19 C20 1.353(11)
C19 H19 0.9300
C20 C21 1.411(11)
C20 H20 0.9300
C21 C22 1.343(11)
C21 H21 0.9300
C22 C23 1.405(10)
C22 H22 0.9300
C23 C24 1.434(9)
C24 H24 0.9300
C25 C26 1.515(11)
C25 H25A 0.9700
C25 H25B 0.9700
C26 H26A 0.9700
C26 H26B 0.9700
C27 H27A 0.9600
C27 H27B 0.9600
C27 H27C 0.9600
C28 H28A 0.9600
C28 H28B 0.9600
C28 H28C 0.9600
C29 C30 1.406(14)
C29 H29A 0.9600
C29 H29B 0.9600
C29 H29C 0.9600
